data_1576908
loop_
_publ_author_name
'Chen, Guo-Yang'
'Lin, Hao-Wei'
'Ablez, Abdusalam'
'Guo, Xin-Pin'
'Ren, Yu-Wei'
'Luo, Jia-Hua'
'Zou, Qing-Hua'
'Du, Ke-Zhao'
'Wang, Ze-Ping'
'Huang, Xiao-Ying'

_publ_section_title
;
 A dicationic ionic liquid strategy to enhance the thermal stability of
 manganese bromide scintillators.
;
_journal_issue 11
_journal_name_full 'Chemical science'
_journal_page_first 5532
_journal_page_last 5541
_journal_paper_doi 10.1039/d5sc07813j
_journal_volume 17
_journal_year 2026
_chemical_formula_sum 'C16 H33 Br4 Mn N2'
_chemical_formula_weight 628.02
_space_group_crystal_system monoclinic
_space_group_IT_number 14
_space_group_name_Hall '-P 2ybc'
_space_group_name_H-M_alt 'P 1 21/c 1'
_atom_sites_solution_hydrogens geom
_audit_creation_method SHELXL-2018/3
_audit_update_record
;
2025-07-24 deposited with the CCDC.	2026-01-13 downloaded from the CCDC.
;
_cell_angle_alpha 90
_cell_angle_beta 91.704(2)
_cell_angle_gamma 90
_cell_formula_units_Z 4
_cell_length_a 10.5587(3)
_cell_length_b 15.7778(4)
_cell_length_c 13.6472(4)
_cell_measurement_reflns_used 10004
_cell_measurement_temperature 100(2)
_cell_measurement_theta_max 29.2510
_cell_measurement_theta_min 1.9230
_cell_volume 2272.52(11)
_computing_structure_refinement 'SHELXL-2018/3 (Sheldrick, 2018)'
_computing_structure_solution 'SHELXT 2018/2 (Sheldrick, 2018)'
_diffrn_ambient_temperature 100(2)
_diffrn_detector_area_resol_mean 10.0000
_diffrn_measured_fraction_theta_full 1.000
_diffrn_measured_fraction_theta_max 0.837
_diffrn_measurement_device_type 'XtaLAB Synergy R, HyPix'
_diffrn_radiation_type MoK\a
_diffrn_radiation_wavelength 0.71073
_diffrn_reflns_av_R_equivalents 0.0321
_diffrn_reflns_av_unetI/netI 0.0361
_diffrn_reflns_Laue_measured_fraction_full 1.000
_diffrn_reflns_Laue_measured_fraction_max 0.837
_diffrn_reflns_limit_h_max 14
_diffrn_reflns_limit_h_min -12
_diffrn_reflns_limit_k_max 22
_diffrn_reflns_limit_k_min -20
_diffrn_reflns_limit_l_max 14
_diffrn_reflns_limit_l_min -18
_diffrn_reflns_number 22397
_diffrn_reflns_point_group_measured_fraction_full 1.000
_diffrn_reflns_point_group_measured_fraction_max 0.837
_diffrn_reflns_theta_full 25.242
_diffrn_reflns_theta_max 30.386
_diffrn_reflns_theta_min 1.930
_exptl_absorpt_coefficient_mu 7.615
_exptl_absorpt_correction_T_max 1.00000
_exptl_absorpt_correction_T_min 0.32872
_exptl_absorpt_correction_type multi-scan
_exptl_crystal_colour green
_exptl_crystal_density_diffrn 1.836
_exptl_crystal_description flake
_exptl_crystal_F_000 1232
_exptl_crystal_size_max 0.200
_exptl_crystal_size_mid 0.200
_exptl_crystal_size_min 0.050
_refine_diff_density_max 2.050
_refine_diff_density_min -0.778
_refine_diff_density_rms 0.128
_refine_ls_extinction_method none
_refine_ls_goodness_of_fit_ref 1.026
_refine_ls_hydrogen_treatment constr
_refine_ls_matrix_type full
_refine_ls_number_parameters 210
_refine_ls_number_reflns 5740
_refine_ls_number_restraints 0
_refine_ls_restrained_S_all 1.026
_refine_ls_R_factor_all 0.0636
_refine_ls_R_factor_gt 0.0439
_refine_ls_shift/su_max 0.001
_refine_ls_shift/su_mean 0.000
_refine_ls_structure_factor_coef Fsqd
_refine_ls_weighting_details 'w=1/[\s^2^(Fo^2^)+(0.0243P)^2^+11.2188P] where P=(Fo^2^+2Fc^2^)/3'
_refine_ls_weighting_scheme calc
_refine_ls_wR_factor_gt 0.0824
_refine_ls_wR_factor_ref 0.0887
_reflns_Friedel_coverage 0.000
_reflns_number_gt 4501
_reflns_number_total 5740
_reflns_threshold_expression 'I > 2\s(I)'
_cod_data_source_file d5sc07813j2.cif
_cod_data_source_block x_CCDC2
_cod_original_sg_symbol_H-M 'P 21/c'
_cod_database_code 1576908
_shelx_shelxl_version_number 2018/3
_shelx_space_group_comment
;
The symmetry employed for this shelxl refinement is uniquely defined
by the following loop, which should always be used as a source of
symmetry information in preference to the above space-group names.
They are only intended as comments.
;
_shelx_estimated_absorpt_t_min 0.311
_shelx_estimated_absorpt_t_max 0.702

loop_
_space_group_symop_operation_xyz
'x, y, z'
'-x, y+1/2, -z+1/2'
'-x, -y, -z'
'x, -y-1/2, z-1/2'

loop_
_atom_site_label
_atom_site_type_symbol
_atom_site_fract_x
_atom_site_fract_y
_atom_site_fract_z
_atom_site_U_iso_or_equiv
_atom_site_adp_type
_atom_site_occupancy
_atom_site_site_symmetry_order
_atom_site_calc_flag
_atom_site_refinement_flags_posn
_atom_site_refinement_flags_adp
_atom_site_refinement_flags_occupancy
_atom_site_disorder_assembly
_atom_site_disorder_group
Br1 Br 0.24382(4) 0.43374(3) 0.85631(3) 0.02603(11) Uani 1 1 d . . . . .
Br2 Br 0.20168(5) 0.56850(3) 0.59007(3) 0.03053(11) Uani 1 1 d . . . . .
Br3 Br 0.20159(4) 0.69070(3) 0.85625(3) 0.02585(11) Uani 1 1 d . . . . .
Br4 Br 0.52261(4) 0.58461(3) 0.75609(4) 0.03113(12) Uani 1 1 d . . . . .
Mn1 Mn 0.28688(6) 0.56736(4) 0.76314(4) 0.01928(14) Uani 1 1 d . . . . .
N1 N 0.3934(4) 0.3197(3) 0.5395(3) 0.0344(10) Uani 1 1 d . . . . .
N2 N 0.7900(5) 0.1052(3) 0.3302(3) 0.0438(12) Uani 1 1 d . . . . .
C1 C 0.3377(7) 0.3176(4) 0.6405(4) 0.061(2) Uani 1 1 d . . . . .
H1A H 0.401655 0.294299 0.687684 0.074 Uiso 1 1 calc R U . . .
H1B H 0.318680 0.376351 0.660962 0.074 Uiso 1 1 calc R U . . .
C2 C 0.2180(7) 0.2651(4) 0.6450(5) 0.062(2) Uani 1 1 d . . . . .
H2A H 0.238306 0.204925 0.632067 0.075 Uiso 1 1 calc R U . . .
H2B H 0.183644 0.268939 0.711524 0.075 Uiso 1 1 calc R U . . .
C3 C 0.1193(6) 0.2952(4) 0.5708(5) 0.0602(19) Uani 1 1 d . . . . .
H3A H 0.090960 0.352916 0.588293 0.072 Uiso 1 1 calc R U . . .
H3B H 0.044851 0.257069 0.571422 0.072 Uiso 1 1 calc R U . . .
C4 C 0.1736(5) 0.2963(3) 0.4688(4) 0.0418(12) Uani 1 1 d . . . . .
H4A H 0.193114 0.237544 0.448542 0.050 Uiso 1 1 calc R U . . .
H4B H 0.109668 0.319524 0.421507 0.050 Uiso 1 1 calc R U . . .
C5 C 0.2930(5) 0.3495(3) 0.4664(3) 0.0317(11) Uani 1 1 d . . . . .
H5A H 0.327375 0.347254 0.399689 0.038 Uiso 1 1 calc R U . . .
H5B H 0.271575 0.409224 0.480601 0.038 Uiso 1 1 calc R U . . .
C6 C 0.4467(5) 0.2336(3) 0.5154(4) 0.0358(11) Uani 1 1 d . . . . .
H6A H 0.513850 0.219228 0.564825 0.043 Uiso 1 1 calc R U . . .
H6B H 0.378631 0.190802 0.520510 0.043 Uiso 1 1 calc R U . . .
C7 C 0.5009(6) 0.2277(3) 0.4157(4) 0.0479(15) Uani 1 1 d . . . . .
H7A H 0.544336 0.281198 0.398934 0.058 Uiso 1 1 calc R U . . .
H7B H 0.433064 0.216805 0.365630 0.058 Uiso 1 1 calc R U . . .
C8 C 0.5965(6) 0.1532(4) 0.4198(5) 0.0604(18) Uani 1 1 d . . . . .
H8A H 0.663486 0.165206 0.470114 0.072 Uiso 1 1 calc R U . . .
H8B H 0.552103 0.100795 0.439186 0.072 Uiso 1 1 calc R U . . .
C9 C 0.6541(7) 0.1399(4) 0.3260(4) 0.0588(17) Uani 1 1 d . . . . .
H9A H 0.610533 0.151930 0.265733 0.071 Uiso 1 1 calc R U . . .
C10 C 0.8003(5) 0.0775(4) 0.2231(4) 0.0427(13) Uani 1 1 d . . . . .
H10A H 0.721418 0.047627 0.202431 0.051 Uiso 1 1 calc R U . . .
H10B H 0.807805 0.128497 0.181461 0.051 Uiso 1 1 calc R U . . .
C11 C 0.9093(5) 0.0213(3) 0.2065(3) 0.0375(12) Uani 1 1 d . . . . .
H11A H 0.988909 0.052771 0.220366 0.045 Uiso 1 1 calc R U . . .
H11B H 0.908368 0.003578 0.136891 0.045 Uiso 1 1 calc R U . . .
C12 C 0.9055(5) -0.0570(3) 0.2717(3) 0.0282(10) Uani 1 1 d . . . . .
H12A H 0.982774 -0.091310 0.262777 0.034 Uiso 1 1 calc R U . . .
H12B H 0.831111 -0.092164 0.252673 0.034 Uiso 1 1 calc R U . . .
C13 C 0.8973(5) -0.0309(3) 0.3791(4) 0.0366(12) Uani 1 1 d . . . . .
H13A H 0.888387 -0.082337 0.419884 0.044 Uiso 1 1 calc R U . . .
H13B H 0.976939 -0.002180 0.399998 0.044 Uiso 1 1 calc R U . . .
C14 C 0.7886(6) 0.0267(4) 0.3956(4) 0.0507(16) Uani 1 1 d . . . . .
H14A H 0.790727 0.044732 0.465098 0.061 Uiso 1 1 calc R U . . .
H14B H 0.708631 -0.004705 0.382921 0.061 Uiso 1 1 calc R U . . .
C15 C 0.4987(6) 0.3845(4) 0.5428(4) 0.0531(17) Uani 1 1 d . . . . .
H15A H 0.531137 0.392198 0.476856 0.080 Uiso 1 1 calc R U . . .
H15B H 0.567238 0.364819 0.587092 0.080 Uiso 1 1 calc R U . . .
H15C H 0.465901 0.438618 0.566600 0.080 Uiso 1 1 calc R U . . .
C16 C 0.8889(7) 0.1646(4) 0.3600(4) 0.0537(16) Uani 1 1 d . . . . .
H16A H 0.971537 0.136390 0.358082 0.081 Uiso 1 1 calc R U . . .
H16B H 0.874319 0.184277 0.426792 0.081 Uiso 1 1 calc R U . . .
H16C H 0.887688 0.213096 0.315145 0.081 Uiso 1 1 calc R U . . .

loop_
_atom_site_aniso_label
_atom_site_aniso_U_11
_atom_site_aniso_U_22
_atom_site_aniso_U_33
_atom_site_aniso_U_23
_atom_site_aniso_U_13
_atom_site_aniso_U_12
Br1 0.0360(3) 0.0205(2) 0.0219(2) 0.00413(16) 0.00420(17) 0.00040(18)
Br2 0.0370(3) 0.0364(2) 0.0181(2) -0.00001(17) 0.00051(18) 0.0032(2)
Br3 0.0358(3) 0.0222(2) 0.0198(2) 0.00045(15) 0.00457(17) 0.00936(18)
Br4 0.0206(2) 0.0385(3) 0.0347(3) 0.00551(19) 0.00645(18) 0.00314(19)
Mn1 0.0213(3) 0.0185(3) 0.0183(3) 0.0013(2) 0.0038(2) 0.0034(2)
N1 0.048(3) 0.033(2) 0.0222(19) -0.0015(16) 0.0084(18) -0.0198(19)
N2 0.056(3) 0.040(2) 0.036(2) 0.0227(19) 0.026(2) 0.027(2)
C1 0.107(6) 0.061(4) 0.017(2) -0.008(2) 0.023(3) -0.042(4)
C2 0.097(6) 0.046(3) 0.046(3) -0.010(3) 0.045(4) -0.033(4)
C3 0.061(4) 0.041(3) 0.082(5) -0.019(3) 0.050(4) -0.013(3)
C4 0.033(3) 0.036(3) 0.057(3) -0.007(2) 0.012(2) 0.000(2)
C5 0.040(3) 0.024(2) 0.032(2) -0.0021(18) 0.016(2) 0.000(2)
C6 0.033(3) 0.037(3) 0.038(3) 0.015(2) -0.005(2) -0.008(2)
C7 0.065(4) 0.026(3) 0.054(3) 0.004(2) 0.033(3) 0.004(2)
C8 0.044(4) 0.063(4) 0.076(5) 0.020(3) 0.024(3) 0.008(3)
C9 0.065(4) 0.072(4) 0.039(3) 0.020(3) 0.009(3) 0.011(3)
C10 0.035(3) 0.051(3) 0.042(3) 0.022(2) -0.002(2) 0.000(2)
C11 0.054(3) 0.034(3) 0.025(2) 0.0031(19) 0.007(2) 0.000(2)
C12 0.031(2) 0.026(2) 0.028(2) 0.0042(17) -0.0011(19) -0.0003(19)
C13 0.049(3) 0.030(2) 0.031(3) 0.010(2) 0.005(2) 0.010(2)
C14 0.059(4) 0.054(3) 0.041(3) 0.027(3) 0.021(3) 0.026(3)
C15 0.069(4) 0.051(3) 0.039(3) -0.001(2) 0.002(3) -0.044(3)
C16 0.090(5) 0.043(3) 0.029(3) 0.009(2) 0.008(3) 0.005(3)

loop_
_atom_type_symbol
_atom_type_description
_atom_type_scat_dispersion_real
_atom_type_scat_dispersion_imag
_atom_type_scat_source
C C 0.0033 0.0016 'International Tables Vol C Tables 4.2.6.8 and 6.1.1.4'
H H 0.0000 0.0000 'International Tables Vol C Tables 4.2.6.8 and 6.1.1.4'
N N 0.0061 0.0033 'International Tables Vol C Tables 4.2.6.8 and 6.1.1.4'
Mn Mn 0.3368 0.7283 'International Tables Vol C Tables 4.2.6.8 and 6.1.1.4'
Br Br -0.2901 2.4595 'International Tables Vol C Tables 4.2.6.8 and 6.1.1.4'

loop_
_geom_angle_atom_site_label_1
_geom_angle_atom_site_label_2
_geom_angle_atom_site_label_3
_geom_angle
_geom_angle_site_symmetry_1
_geom_angle_site_symmetry_3
_geom_angle_publ_flag
Br2 Mn1 Br3 110.39(3) . . ?
Br2 Mn1 Br4 106.99(3) . . ?
Br3 Mn1 Br4 107.89(3) . . ?
Br2 Mn1 Br1 114.75(3) . . ?
Br3 Mn1 Br1 108.79(3) . . ?
Br4 Mn1 Br1 107.78(3) . . ?
C5 N1 C15 108.1(4) . . ?
C5 N1 C6 113.3(4) . . ?
C15 N1 C6 109.7(4) . . ?
C5 N1 C1 108.9(5) . . ?
C15 N1 C1 107.0(4) . . ?
C6 N1 C1 109.6(4) . . ?
C16 N2 C14 112.3(5) . . ?
C16 N2 C10 112.3(4) . . ?
C14 N2 C10 109.2(4) . . ?
C16 N2 C9 116.3(5) . . ?
C14 N2 C9 106.6(4) . . ?
C10 N2 C9 99.2(4) . . ?
C2 C1 N1 113.3(4) . . ?
C2 C1 H1A 108.9 . . ?
N1 C1 H1A 108.9 . . ?
C2 C1 H1B 108.9 . . ?
N1 C1 H1B 108.9 . . ?
H1A C1 H1B 107.7 . . ?
C3 C2 C1 111.2(5) . . ?
C3 C2 H2A 109.4 . . ?
C1 C2 H2A 109.4 . . ?
C3 C2 H2B 109.4 . . ?
C1 C2 H2B 109.4 . . ?
H2A C2 H2B 108.0 . . ?
C2 C3 C4 110.2(5) . . ?
C2 C3 H3A 109.6 . . ?
C4 C3 H3A 109.6 . . ?
C2 C3 H3B 109.6 . . ?
C4 C3 H3B 109.6 . . ?
H3A C3 H3B 108.1 . . ?
C5 C4 C3 111.2(5) . . ?
C5 C4 H4A 109.4 . . ?
C3 C4 H4A 109.4 . . ?
C5 C4 H4B 109.4 . . ?
C3 C4 H4B 109.4 . . ?
H4A C4 H4B 108.0 . . ?
N1 C5 C4 112.4(4) . . ?
N1 C5 H5A 109.1 . . ?
C4 C5 H5A 109.1 . . ?
N1 C5 H5B 109.1 . . ?
C4 C5 H5B 109.1 . . ?
H5A C5 H5B 107.9 . . ?
C7 C6 N1 114.1(4) . . ?
C7 C6 H6A 108.7 . . ?
N1 C6 H6A 108.7 . . ?
C7 C6 H6B 108.7 . . ?
N1 C6 H6B 108.7 . . ?
H6A C6 H6B 107.6 . . ?
C6 C7 C8 106.3(5) . . ?
C6 C7 H7A 110.5 . . ?
C8 C7 H7A 110.5 . . ?
C6 C7 H7B 110.5 . . ?
C8 C7 H7B 110.5 . . ?
H7A C7 H7B 108.7 . . ?
C9 C8 C7 111.6(5) . . ?
C9 C8 H8A 109.3 . . ?
C7 C8 H8A 109.3 . . ?
C9 C8 H8B 109.3 . . ?
C7 C8 H8B 109.3 . . ?
H8A C8 H8B 108.0 . . ?
C8 C9 N2 115.8(5) . . ?
C8 C9 H9A 122.1 . . ?
N2 C9 H9A 122.1 . . ?
C11 C10 N2 113.3(4) . . ?
C11 C10 H10A 108.9 . . ?
N2 C10 H10A 108.9 . . ?
C11 C10 H10B 108.9 . . ?
N2 C10 H10B 108.9 . . ?
H10A C10 H10B 107.7 . . ?
C10 C11 C12 111.3(4) . . ?
C10 C11 H11A 109.4 . . ?
C12 C11 H11A 109.4 . . ?
C10 C11 H11B 109.4 . . ?
C12 C11 H11B 109.4 . . ?
H11A C11 H11B 108.0 . . ?
C11 C12 C13 110.2(4) . . ?
C11 C12 H12A 109.6 . . ?
C13 C12 H12A 109.6 . . ?
C11 C12 H12B 109.6 . . ?
C13 C12 H12B 109.6 . . ?
H12A C12 H12B 108.1 . . ?
C14 C13 C12 112.1(4) . . ?
C14 C13 H13A 109.2 . . ?
C12 C13 H13A 109.2 . . ?
C14 C13 H13B 109.2 . . ?
C12 C13 H13B 109.2 . . ?
H13A C13 H13B 107.9 . . ?
C13 C14 N2 112.7(4) . . ?
C13 C14 H14A 109.0 . . ?
N2 C14 H14A 109.0 . . ?
C13 C14 H14B 109.0 . . ?
N2 C14 H14B 109.0 . . ?
H14A C14 H14B 107.8 . . ?
N1 C15 H15A 109.5 . . ?
N1 C15 H15B 109.5 . . ?
H15A C15 H15B 109.5 . . ?
N1 C15 H15C 109.5 . . ?
H15A C15 H15C 109.5 . . ?
H15B C15 H15C 109.5 . . ?
N2 C16 H16A 109.5 . . ?
N2 C16 H16B 109.5 . . ?
H16A C16 H16B 109.5 . . ?
N2 C16 H16C 109.5 . . ?
H16A C16 H16C 109.5 . . ?
H16B C16 H16C 109.5 . . ?

loop_
_geom_bond_atom_site_label_1
_geom_bond_atom_site_label_2
_geom_bond_distance
_geom_bond_site_symmetry_2
_geom_bond_publ_flag
Br1 Mn1 2.5104(7) . ?
Br2 Mn1 2.5025(7) . ?
Br3 Mn1 2.5061(7) . ?
Br4 Mn1 2.5086(8) . ?
N1 C5 1.509(7) . ?
N1 C15 1.510(6) . ?
N1 C6 1.511(7) . ?
N1 C1 1.515(6) . ?
N2 C16 1.452(8) . ?
N2 C14 1.527(6) . ?
N2 C10 1.533(7) . ?
N2 C9 1.535(8) . ?
C1 C2 1.515(8) . ?
C1 H1A 0.9900 . ?
C1 H1B 0.9900 . ?
C2 C3 1.508(10) . ?
C2 H2A 0.9900 . ?
C2 H2B 0.9900 . ?
C3 C4 1.522(8) . ?
C3 H3A 0.9900 . ?
C3 H3B 0.9900 . ?
C4 C5 1.517(7) . ?
C4 H4A 0.9900 . ?
C4 H4B 0.9900 . ?
C5 H5A 0.9900 . ?
C5 H5B 0.9900 . ?
C6 C7 1.495(7) . ?
C6 H6A 0.9900 . ?
C6 H6B 0.9900 . ?
C7 C8 1.550(8) . ?
C7 H7A 0.9900 . ?
C7 H7B 0.9900 . ?
C8 C9 1.448(8) . ?
C8 H8A 0.9900 . ?
C8 H8B 0.9900 . ?
C9 H9A 0.9500 . ?
C10 C11 1.475(7) . ?
C10 H10A 0.9900 . ?
C10 H10B 0.9900 . ?
C11 C12 1.524(6) . ?
C11 H11A 0.9900 . ?
C11 H11B 0.9900 . ?
C12 C13 1.527(7) . ?
C12 H12A 0.9900 . ?
C12 H12B 0.9900 . ?
C13 C14 1.486(7) . ?
C13 H13A 0.9900 . ?
C13 H13B 0.9900 . ?
C14 H14A 0.9900 . ?
C14 H14B 0.9900 . ?
C15 H15A 0.9800 . ?
C15 H15B 0.9800 . ?
C15 H15C 0.9800 . ?
C16 H16A 0.9800 . ?
C16 H16B 0.9800 . ?
C16 H16C 0.9800 . ?

loop_
_geom_hbond_atom_site_label_D
_geom_hbond_atom_site_label_H
_geom_hbond_atom_site_label_A
_geom_hbond_distance_DH
_geom_hbond_distance_HA
_geom_hbond_distance_DA
_geom_hbond_angle_DHA
_geom_hbond_site_symmetry_A
_geom_hbond_publ_flag
C1 H1B Br1 0.99 2.95 3.631(5) 127.2 . yes
C4 H4A Br1 0.99 3.04 4.018(5) 171.6 4_565 yes
C5 H5A Br4 0.99 2.90 3.800(5) 152.2 3_666 yes
C5 H5B Br2 0.99 3.03 3.977(5) 161.5 . yes
C7 H7A Br4 0.99 3.06 3.780(5) 130.5 3_666 yes
C7 H7B Br1 0.99 3.10 3.793(6) 127.8 4_565 yes
C8 H8A Br3 0.99 2.76 3.722(8) 164.7 2_646 yes
C10 H10A Br4 0.99 3.06 3.926(6) 146.3 4_565 yes
C10 H10B Br3 0.99 2.90 3.815(5) 154.0 3_666 yes
C13 H13B Br1 0.99 3.09 3.988(6) 151.1 4_665 yes
C14 H14A Br1 0.99 3.03 3.715(5) 127.2 2_646 yes
C14 H14B Br4 0.99 2.87 3.779(7) 152.9 4_565 yes
C15 H15A Br2 0.98 3.05 3.767(6) 130.6 3_666 yes
C16 H16A Br1 0.98 3.08 4.057(7) 174.0 4_665 yes
C16 H16B Br3 0.98 3.09 4.038(6) 162.5 2_646 yes
C16 H16C Br3 0.98 2.92 3.830(5) 154.7 3_666 yes

loop_
_geom_torsion_atom_site_label_1
_geom_torsion_atom_site_label_2
_geom_torsion_atom_site_label_3
_geom_torsion_atom_site_label_4
_geom_torsion
_geom_torsion_site_symmetry_1
_geom_torsion_site_symmetry_2
_geom_torsion_site_symmetry_3
_geom_torsion_site_symmetry_4
_geom_torsion_publ_flag
C5 N1 C1 C2 54.7(7) . . . . ?
C15 N1 C1 C2 171.4(6) . . . . ?
C6 N1 C1 C2 -69.8(7) . . . . ?
N1 C1 C2 C3 -55.8(8) . . . . ?
C1 C2 C3 C4 54.7(6) . . . . ?
C2 C3 C4 C5 -55.5(6) . . . . ?
C15 N1 C5 C4 -171.0(4) . . . . ?
C6 N1 C5 C4 67.2(5) . . . . ?
C1 N1 C5 C4 -55.1(5) . . . . ?
C3 C4 C5 N1 56.9(6) . . . . ?
C5 N1 C6 C7 56.4(6) . . . . ?
C15 N1 C6 C7 -64.5(6) . . . . ?
C1 N1 C6 C7 178.3(5) . . . . ?
N1 C6 C7 C8 157.1(5) . . . . ?
C6 C7 C8 C9 178.9(6) . . . . ?
C7 C8 C9 N2 149.2(6) . . . . ?
C16 N2 C9 C8 -74.5(7) . . . . ?
C14 N2 C9 C8 51.6(7) . . . . ?
C10 N2 C9 C8 164.9(6) . . . . ?
C16 N2 C10 C11 70.9(6) . . . . ?
C14 N2 C10 C11 -54.3(6) . . . . ?
C9 N2 C10 C11 -165.6(5) . . . . ?
N2 C10 C11 C12 56.4(6) . . . . ?
C10 C11 C12 C13 -55.0(6) . . . . ?
C11 C12 C13 C14 54.6(6) . . . . ?
C12 C13 C14 N2 -55.0(7) . . . . ?
C16 N2 C14 C13 -72.2(7) . . . . ?
C10 N2 C14 C13 53.1(7) . . . . ?
C9 N2 C14 C13 159.3(5) . . . . ?
